data_9001234
loop_
_publ_author_name
'Hughes J M'
'Cameron M'
'Crowley K D'

_publ_section_title
;
 Structural variations in natural F, OH, and Cl apatites
 Locality: Kragero, Norway
;
_journal_name_full 'American Mineralogist'
_journal_page_first 870
_journal_page_last 876
_journal_volume 74
_journal_year 1989
_chemical_formula_sum 'Ca5 Cl0.88 F0.12 O12 P3'
_chemical_name_mineral Chlorapatite
_space_group_IT_number 176
_symmetry_space_group_name_Hall '-P 6c'
_symmetry_space_group_name_H-M 'P 63/m'
_cell_angle_alpha 90
_cell_angle_beta 90
_cell_angle_gamma 120
_cell_length_a 9.598
_cell_length_b 9.598
_cell_length_c 6.776
_cell_formula_units_Z 2
_cell_volume 540.587
_cod_original_formula_sum 'Ca5 P3 O12 Cl.88 F.12'
_cod_database_code 9001234

loop_
_symmetry_equiv_pos_as_xyz
x,y,z
-x+y,-x,1/2-z
x-y,x,1/2+z
y,-x+y,-z
-y,x-y,z
x,y,1/2-z
-x,-y,1/2+z
x-y,x,-z
-x+y,-x,z
-y,x-y,1/2-z
y,-x+y,1/2+z
-x,-y,-z

loop_
_atom_site_aniso_label
_atom_site_aniso_U_11
_atom_site_aniso_U_22
_atom_site_aniso_U_33
_atom_site_aniso_U_12
_atom_site_aniso_U_13
_atom_site_aniso_U_23
Ca1 0.01617 0.01617 0.00535 0.00809 0.00000 0.00000
Ca2 0.01572 0.01841 0.00861 0.00798 0.00000 0.00000
P 0.01085 0.01155 0.00791 0.00644 0.00000 0.00000
O1 0.02065 0.02625 0.01256 0.01785 0.00000 0.00000
O2 0.01715 0.01260 0.02535 0.00700 0.00000 0.00000
O3 0.02170 0.03955 0.01768 0.02083 -0.00999 -0.01555
Cl 0.01960 0.01960 0.06280 0.00980 0.00000 0.00000

loop_
_atom_site_label
_atom_site_fract_x
_atom_site_fract_y
_atom_site_fract_z
_atom_site_occupancy
Ca1 0.66667 0.33333 0.00270 1.00000
Ca2 0.00112 0.25763 0.25000 1.00000
P 0.37359 0.40581 0.25000 1.00000
O1 0.49020 0.34030 0.25000 1.00000
O2 0.46540 0.59080 0.25000 1.00000
O3 0.26550 0.35220 0.06840 1.00000
Cl 0.00000 0.00000 0.43230 0.44000
F 0.00000 0.00000 0.25000 0.12000

loop_
_cod_related_entry_id
_cod_related_entry_database
_cod_related_entry_code
1 AMCSD 0001258
2 AMCSD 0001261

loop_
_[local]_alternative_name_id
_[local]_alternative_name_type
_[local]_alternative_name_source
_[local]_alternative_name_source_id
_[local]_alternative_name_value
1 mineral AMCSD 0001258 "Chlorapatite"
2 mineral AMCSD 0001261 "Apatite-(CaCl)"

_database_code_amcsd 0001258
